data_4109934
loop_
_publ_author_name
'Xuefeng Jiang'
'Shengming Ma'

_publ_section_title
;
 trans-RhCl(CO)(PPh3)2-Catalyzed Monomeric and Dimeric Cycloisomerization
 of Propargylic 2,3-Dienoates. Establishment of \a,\b-Unsaturated
 \d-Lactone Rings by Cyclometallation
;
_journal_name_full 'Journal of the American Chemical Society'
_journal_page_first 11600
_journal_page_last 11607
_journal_paper_doi 10.1021/ja073582u
_journal_volume 129
_journal_year 2007
_chemical_formula_sum 'C20 H21 Br O3'
_chemical_formula_weight 389.28
_chemical_name_systematic
; 
 ? 
;
_space_group_IT_number 14
_symmetry_cell_setting monoclinic
_symmetry_space_group_name_Hall '-P 2ybc'
_symmetry_space_group_name_H-M 'P 1 21/c 1'
_atom_sites_solution_hydrogens geom
_atom_sites_solution_primary direct
_atom_sites_solution_secondary difmap
_audit_creation_method SHELXL-97
_cell_angle_alpha 90.00
_cell_angle_beta 102.317(3)
_cell_angle_gamma 90.00
_cell_formula_units_Z 4
_cell_length_a 15.432(2)
_cell_length_b 14.140(2)
_cell_length_c 8.4535(12)
_cell_measurement_reflns_used 1940
_cell_measurement_temperature 293(2)
_cell_measurement_theta_max 44.221
_cell_measurement_theta_min 5.404
_cell_volume 1802.2(4)
_computing_cell_refinement 'Bruker SMART'
_computing_data_collection 'Bruker SMART'
_computing_data_reduction 'Bruker SHELXTL'
_computing_molecular_graphics 'Bruker SHELXTL'
_computing_publication_material 'Bruker SHELXTL'
_computing_structure_refinement 'SHELXL-97 (Sheldrick, 1997)'
_computing_structure_solution 'SHELXS-97 (Sheldrick, 1990)'
_diffrn_ambient_temperature 293(2)
_diffrn_measured_fraction_theta_full 0.995
_diffrn_measured_fraction_theta_max 0.995
_diffrn_measurement_device_type 'CCD area detector'
_diffrn_measurement_method 'phi and omega scans'
_diffrn_radiation_monochromator graphite
_diffrn_radiation_source 'fine-focus sealed tube'
_diffrn_radiation_type MoK\a
_diffrn_radiation_wavelength 0.71073
_diffrn_reflns_av_R_equivalents 0.1458
_diffrn_reflns_av_sigmaI/netI 0.1325
_diffrn_reflns_limit_h_max 17
_diffrn_reflns_limit_h_min -19
_diffrn_reflns_limit_k_max 16
_diffrn_reflns_limit_k_min -18
_diffrn_reflns_limit_l_max 10
_diffrn_reflns_limit_l_min -4
_diffrn_reflns_number 10456
_diffrn_reflns_theta_full 27.00
_diffrn_reflns_theta_max 27.00
_diffrn_reflns_theta_min 1.35
_exptl_absorpt_coefficient_mu 2.295
_exptl_absorpt_correction_T_max 1.00000
_exptl_absorpt_correction_T_min 0.45144
_exptl_absorpt_correction_type empirical
_exptl_crystal_colour colorless
_exptl_crystal_density_diffrn 1.435
_exptl_crystal_description prismatic
_exptl_crystal_F_000 800
_exptl_crystal_size_max 0.502
_exptl_crystal_size_mid 0.301
_exptl_crystal_size_min 0.090
_refine_diff_density_max 0.798
_refine_diff_density_min -0.493
_refine_diff_density_rms 0.086
_refine_ls_extinction_method none
_refine_ls_goodness_of_fit_ref 0.823
_refine_ls_hydrogen_treatment mixed
_refine_ls_matrix_type full
_refine_ls_number_parameters 223
_refine_ls_number_reflns 3915
_refine_ls_number_restraints 1
_refine_ls_restrained_S_all 0.823
_refine_ls_R_factor_all 0.1034
_refine_ls_R_factor_gt 0.0581
_refine_ls_shift/su_max 0.001
_refine_ls_shift/su_mean 0.000
_refine_ls_structure_factor_coef Fsqd
_refine_ls_weighting_details 'calc w=1/[\s^2^(Fo^2^)+(0.0770P)^2^+0.0000P] where P=(Fo^2^+2Fc^2^)/3'
_refine_ls_weighting_scheme calc
_refine_ls_wR_factor_gt 0.1345
_refine_ls_wR_factor_ref 0.1637
_reflns_number_gt 1939
_reflns_number_total 3915
_reflns_threshold_expression >2sigma(I)
_cod_data_source_file ja073582usi20070518_114038.cif
_cod_data_source_block cd2763
_cod_original_cell_volume 1802.1(4)
_cod_database_code 4109934

loop_
_symmetry_equiv_pos_as_xyz
'x, y, z'
'-x, y+1/2, -z+1/2'
'-x, -y, -z'
'x, -y-1/2, z-1/2'

loop_
_atom_site_label
_atom_site_type_symbol
_atom_site_fract_x
_atom_site_fract_y
_atom_site_fract_z
_atom_site_U_iso_or_equiv
_atom_site_adp_type
_atom_site_occupancy
_atom_site_symmetry_multiplicity
_atom_site_calc_flag
_atom_site_refinement_flags
Br Br 0.46202(3) 0.38375(4) 1.07343(7) 0.0966(3) Uani 1 1 d .
O1 O 0.2293(2) 0.78555(19) 0.4415(4) 0.0735(9) Uani 1 1 d .
O2 O 0.12149(18) 0.72878(18) 0.2578(4) 0.0637(8) Uani 1 1 d .
O3 O 0.13491(16) 0.24184(16) 0.4852(3) 0.0477(6) Uani 1 1 d .
C1 C 0.1950(3) 0.7166(3) 0.3740(5) 0.0520(10) Uani 1 1 d .
C2 C 0.2289(2) 0.6178(2) 0.4113(5) 0.0407(9) Uani 1 1 d D
C3 C 0.1540(2) 0.5464(2) 0.3937(4) 0.0374(8) Uani 1 1 d .
C4 C 0.1594(2) 0.4658(2) 0.4903(4) 0.0347(8) Uani 1 1 d .
C5 C 0.0887(2) 0.4013(2) 0.4619(5) 0.0387(8) Uani 1 1 d .
C6 C 0.0150(2) 0.4196(3) 0.3409(5) 0.0462(9) Uani 1 1 d .
H6 H -0.0321 0.3771 0.3227 0.055 Uiso 1 1 calc R
C7 C 0.0102(2) 0.4996(3) 0.2471(5) 0.0469(9) Uani 1 1 d .
H7 H -0.0402 0.5115 0.1672 0.056 Uiso 1 1 calc R
C8 C 0.0804(2) 0.5622(2) 0.2720(5) 0.0427(9) Uani 1 1 d .
C9 C 0.0794(3) 0.6483(3) 0.1668(6) 0.0596(11) Uani 1 1 d .
H9A H 0.1099 0.6340 0.0806 0.072 Uiso 1 1 calc R
H9B H 0.0185 0.6643 0.1175 0.072 Uiso 1 1 calc R
C10 C 0.2940(2) 0.5900(3) 0.3034(5) 0.0513(10) Uani 1 1 d .
H10A H 0.3080 0.5233 0.3195 0.062 Uiso 1 1 calc R
H10B H 0.2643 0.5984 0.1909 0.062 Uiso 1 1 calc R
C11 C 0.3799(3) 0.6452(4) 0.3340(6) 0.0711(13) Uani 1 1 d .
H11A H 0.4137 0.6267 0.2547 0.085 Uiso 1 1 calc R
H11B H 0.3663 0.7120 0.3186 0.085 Uiso 1 1 calc R
C12 C 0.4352(3) 0.6311(5) 0.4981(8) 0.106(2) Uani 1 1 d .
H12A H 0.4102 0.6656 0.5753 0.159 Uiso 1 1 calc R
H12B H 0.4943 0.6534 0.5008 0.159 Uiso 1 1 calc R
H12C H 0.4371 0.5650 0.5245 0.159 Uiso 1 1 calc R
C13 C 0.2369(2) 0.4494(2) 0.6257(4) 0.0369(8) Uani 1 1 d .
C14 C 0.2953(2) 0.3753(2) 0.6227(5) 0.0491(10) Uani 1 1 d .
H14 H 0.2888 0.3379 0.5304 0.059 Uiso 1 1 calc R
C15 C 0.3629(2) 0.3559(3) 0.7538(6) 0.0585(11) Uani 1 1 d .
H15 H 0.4008 0.3050 0.7512 0.070 Uiso 1 1 calc R
C16 C 0.3736(2) 0.4126(3) 0.8881(5) 0.0550(11) Uani 1 1 d .
C17 C 0.3198(2) 0.4886(3) 0.8914(5) 0.0527(10) Uani 1 1 d .
H17 H 0.3294 0.5282 0.9812 0.063 Uiso 1 1 calc R
C18 C 0.2511(2) 0.5066(2) 0.7618(5) 0.0434(9) Uani 1 1 d .
H18 H 0.2138 0.5578 0.7656 0.052 Uiso 1 1 calc R
C19 C 0.0929(2) 0.3128(2) 0.5612(5) 0.0432(9) Uani 1 1 d .
H19A H 0.1265 0.3242 0.6703 0.052 Uiso 1 1 calc R
H19B H 0.0336 0.2928 0.5673 0.052 Uiso 1 1 calc R
C20 C 0.1683(3) 0.1659(3) 0.5894(6) 0.0641(12) Uani 1 1 d .
H20A H 0.2133 0.1888 0.6774 0.096 Uiso 1 1 calc R
H20B H 0.1932 0.1189 0.5302 0.096 Uiso 1 1 calc R
H20C H 0.1209 0.1383 0.6313 0.096 Uiso 1 1 calc R
H2 H 0.2615(18) 0.619(2) 0.519(3) 0.040(9) Uiso 1 1 d D

loop_
_atom_site_aniso_label
_atom_site_aniso_U_11
_atom_site_aniso_U_22
_atom_site_aniso_U_33
_atom_site_aniso_U_23
_atom_site_aniso_U_13
_atom_site_aniso_U_12
Br 0.0866(4) 0.0933(5) 0.0868(4) 0.0327(3) -0.0329(3) -0.0140(3)
O1 0.101(2) 0.0368(16) 0.086(2) -0.0091(16) 0.028(2) -0.0099(15)
O2 0.0688(18) 0.0357(16) 0.085(2) 0.0138(15) 0.0117(17) 0.0074(12)
O3 0.0670(16) 0.0341(14) 0.0462(16) -0.0008(12) 0.0217(13) 0.0035(12)
C1 0.063(3) 0.040(2) 0.060(3) 0.000(2) 0.029(2) -0.0017(19)
C2 0.047(2) 0.034(2) 0.041(2) 0.0006(17) 0.0071(18) -0.0035(15)
C3 0.0389(18) 0.0333(19) 0.042(2) -0.0025(16) 0.0138(17) 0.0022(14)
C4 0.0394(18) 0.0302(18) 0.0362(19) -0.0074(15) 0.0123(16) 0.0017(14)
C5 0.044(2) 0.033(2) 0.041(2) -0.0085(16) 0.0140(17) 0.0005(15)
C6 0.042(2) 0.045(2) 0.052(2) -0.008(2) 0.0108(19) -0.0044(16)
C7 0.0414(19) 0.049(2) 0.048(2) -0.0020(19) 0.0034(18) 0.0053(17)
C8 0.0435(19) 0.038(2) 0.048(2) 0.0011(18) 0.0116(18) 0.0070(16)
C9 0.056(2) 0.055(3) 0.065(3) 0.015(2) 0.006(2) 0.009(2)
C10 0.050(2) 0.055(2) 0.051(2) 0.001(2) 0.0174(19) 0.0022(18)
C11 0.052(2) 0.086(3) 0.080(4) 0.004(3) 0.023(3) -0.008(2)
C12 0.060(3) 0.145(6) 0.109(5) 0.008(4) 0.004(3) -0.011(3)
C13 0.0410(18) 0.0298(18) 0.042(2) 0.0003(16) 0.0132(16) -0.0042(14)
C14 0.051(2) 0.040(2) 0.055(3) -0.0073(19) 0.0091(19) 0.0017(17)
C15 0.047(2) 0.046(2) 0.077(3) 0.001(2) 0.002(2) 0.0069(17)
C16 0.047(2) 0.056(3) 0.056(3) 0.016(2) -0.003(2) -0.0099(19)
C17 0.058(2) 0.062(3) 0.037(2) -0.004(2) 0.008(2) -0.012(2)
C18 0.047(2) 0.041(2) 0.044(2) -0.0057(18) 0.0154(19) -0.0010(16)
C19 0.048(2) 0.039(2) 0.045(2) -0.0070(17) 0.0166(18) -0.0051(16)
C20 0.078(3) 0.046(2) 0.070(3) 0.013(2) 0.020(2) 0.009(2)

loop_
_atom_type_symbol
_atom_type_description
_atom_type_scat_dispersion_real
_atom_type_scat_dispersion_imag
_atom_type_scat_source
C C 0.0033 0.0016 'International Tables Vol C Tables 4.2.6.8 and 6.1.1.4'
H H 0.0000 0.0000 'International Tables Vol C Tables 4.2.6.8 and 6.1.1.4'
O O 0.0106 0.0060 'International Tables Vol C Tables 4.2.6.8 and 6.1.1.4'
Br Br -0.2901 2.4595 'International Tables Vol C Tables 4.2.6.8 and 6.1.1.4'

loop_
_geom_angle_atom_site_label_1
_geom_angle_atom_site_label_2
_geom_angle_atom_site_label_3
_geom_angle
C1 O2 C9 120.0(3)
C20 O3 C19 113.3(3)
O1 C1 O2 117.6(4)
O1 C1 C2 124.0(4)
O2 C1 C2 118.4(3)
C1 C2 C3 111.9(3)
C1 C2 C10 110.7(3)
C3 C2 C10 110.5(3)
C1 C2 H2 105.8(19)
C3 C2 H2 110.5(19)
C10 C2 H2 107.2(19)
C8 C3 C4 120.4(3)
C8 C3 C2 117.1(3)
C4 C3 C2 122.4(3)
C3 C4 C5 118.9(3)
C3 C4 C13 121.1(3)
C5 C4 C13 119.9(3)
C6 C5 C4 119.5(3)
C6 C5 C19 120.0(3)
C4 C5 C19 120.5(3)
C7 C6 C5 121.0(3)
C7 C6 H6 119.5
C5 C6 H6 119.5
C6 C7 C8 119.7(3)
C6 C7 H7 120.1
C8 C7 H7 120.1
C3 C8 C7 120.3(3)
C3 C8 C9 118.3(3)
C7 C8 C9 121.3(3)
O2 C9 C8 112.0(3)
O2 C9 H9A 109.2
C8 C9 H9A 109.2
O2 C9 H9B 109.2
C8 C9 H9B 109.2
H9A C9 H9B 107.9
C11 C10 C2 115.1(3)
C11 C10 H10A 108.5
C2 C10 H10A 108.5
C11 C10 H10B 108.5
C2 C10 H10B 108.5
H10A C10 H10B 107.5
C12 C11 C10 113.6(4)
C12 C11 H11A 108.8
C10 C11 H11A 108.8
C12 C11 H11B 108.8
C10 C11 H11B 108.8
H11A C11 H11B 107.7
C11 C12 H12A 109.5
C11 C12 H12B 109.5
H12A C12 H12B 109.5
C11 C12 H12C 109.5
H12A C12 H12C 109.5
H12B C12 H12C 109.5
C18 C13 C14 117.9(3)
C18 C13 C4 120.5(3)
C14 C13 C4 121.6(3)
C15 C14 C13 121.3(4)
C15 C14 H14 119.4
C13 C14 H14 119.4
C16 C15 C14 119.1(4)
C16 C15 H15 120.4
C14 C15 H15 120.4
C17 C16 C15 120.8(4)
C17 C16 Br 119.3(3)
C15 C16 Br 119.9(3)
C16 C17 C18 120.0(4)
C16 C17 H17 120.0
C18 C17 H17 120.0
C17 C18 C13 120.8(3)
C17 C18 H18 119.6
C13 C18 H18 119.6
O3 C19 C5 107.8(3)
O3 C19 H19A 110.1
C5 C19 H19A 110.1
O3 C19 H19B 110.1
C5 C19 H19B 110.1
H19A C19 H19B 108.5
O3 C20 H20A 109.5
O3 C20 H20B 109.5
H20A C20 H20B 109.5
O3 C20 H20C 109.5
H20A C20 H20C 109.5
H20B C20 H20C 109.5

loop_
_geom_bond_atom_site_label_1
_geom_bond_atom_site_label_2
_geom_bond_distance
Br C16 1.889(4)
O1 C1 1.195(4)
O2 C1 1.344(5)
O2 C9 1.447(5)
O3 C20 1.415(5)
O3 C19 1.420(4)
C1 C2 1.501(5)
C2 C3 1.517(5)
C2 C10 1.545(5)
C2 H2 0.942(18)
C3 C8 1.379(5)
C3 C4 1.394(5)
C4 C5 1.403(4)
C4 C13 1.487(5)
C5 C6 1.383(5)
C5 C19 1.501(5)
C6 C7 1.374(5)
C6 H6 0.9300
C7 C8 1.380(5)
C7 H7 0.9300
C8 C9 1.506(5)
C9 H9A 0.9700
C9 H9B 0.9700
C10 C11 1.513(5)
C10 H10A 0.9700
C10 H10B 0.9700
C11 C12 1.479(8)
C11 H11A 0.9700
C11 H11B 0.9700
C12 H12A 0.9600
C12 H12B 0.9600
C12 H12C 0.9600
C13 C18 1.385(5)
C13 C14 1.387(5)
C14 C15 1.377(6)
C14 H14 0.9300
C15 C16 1.371(6)
C15 H15 0.9300
C16 C17 1.362(6)
C17 C18 1.375(5)
C17 H17 0.9300
C18 H18 0.9300
C19 H19A 0.9700
C19 H19B 0.9700
C20 H20A 0.9600
C20 H20B 0.9600
C20 H20C 0.9600

loop_
_geom_torsion_atom_site_label_1
_geom_torsion_atom_site_label_2
_geom_torsion_atom_site_label_3
_geom_torsion_atom_site_label_4
_geom_torsion
C9 O2 C1 O1 177.1(4)
C9 O2 C1 C2 -2.9(5)
O1 C1 C2 C3 145.2(4)
O2 C1 C2 C3 -34.8(5)
O1 C1 C2 C10 -91.0(5)
O2 C1 C2 C10 89.0(4)
C1 C2 C3 C8 35.6(5)
C10 C2 C3 C8 -88.4(4)
C1 C2 C3 C4 -147.2(3)
C10 C2 C3 C4 88.9(4)
C8 C3 C4 C5 -0.2(5)
C2 C3 C4 C5 -177.4(3)
C8 C3 C4 C13 -177.9(3)
C2 C3 C4 C13 4.9(5)
C3 C4 C5 C6 -0.9(5)
C13 C4 C5 C6 176.8(3)
C3 C4 C5 C19 178.8(3)
C13 C4 C5 C19 -3.5(5)
C4 C5 C6 C7 0.5(5)
C19 C5 C6 C7 -179.1(3)
C5 C6 C7 C8 1.0(5)
C4 C3 C8 C7 1.7(5)
C2 C3 C8 C7 179.0(3)
C4 C3 C8 C9 -177.6(3)
C2 C3 C8 C9 -0.3(5)
C6 C7 C8 C3 -2.1(5)
C6 C7 C8 C9 177.2(4)
C1 O2 C9 C8 39.0(5)
C3 C8 C9 O2 -36.9(5)
C7 C8 C9 O2 143.8(3)
C1 C2 C10 C11 66.2(5)
C3 C2 C10 C11 -169.1(3)
C2 C10 C11 C12 63.5(5)
C3 C4 C13 C18 68.3(4)
C5 C4 C13 C18 -109.4(4)
C3 C4 C13 C14 -113.9(4)
C5 C4 C13 C14 68.4(4)
C18 C13 C14 C15 3.1(5)
C4 C13 C14 C15 -174.8(3)
C13 C14 C15 C16 -1.5(6)
C14 C15 C16 C17 -1.6(6)
C14 C15 C16 Br 176.8(3)
C15 C16 C17 C18 3.0(6)
Br C16 C17 C18 -175.4(3)
C16 C17 C18 C13 -1.3(6)
C14 C13 C18 C17 -1.7(5)
C4 C13 C18 C17 176.3(3)
C20 O3 C19 C5 161.1(3)
C6 C5 C19 O3 91.9(4)
C4 C5 C19 O3 -87.8(4)
